data_7219607
loop_
_publ_author_name
'Li, Hui'
'Zhao, Feng-Qi'
'Wang, Bozhou'
'Zhai, Lian-jie'
'Lai, Wei-Peng'
'Liu, Ning'

_publ_section_title
;
 A new family of energetic salts based on oxy-bridged
 bis(dinitromethyl)furazan: syntheses, characterization and properties
;
_journal_name_full 'RSC Adv.'
_journal_paper_doi 10.1039/C5RA00175G
_journal_year 2015
_chemical_formula_sum 'C6 H8 N10 O11'
_chemical_formula_weight 396.22
_chemical_name_systematic
; 
 ? 
;
_space_group_IT_number 2
_symmetry_cell_setting triclinic
_symmetry_space_group_name_Hall '-P 1'
_symmetry_space_group_name_H-M 'P -1'
_atom_sites_solution_hydrogens geom
_atom_sites_solution_primary direct
_atom_sites_solution_secondary difmap
_audit_creation_method SHELXL-97
_audit_update_record
;
2015-01-05 deposited with the CCDC.
2015-02-18 downloaded from the CCDC.
;
_cell_angle_alpha 94.504(8)
_cell_angle_beta 104.174(7)
_cell_angle_gamma 100.366(7)
_cell_formula_units_Z 2
_cell_length_a 7.691(4)
_cell_length_b 9.290(5)
_cell_length_c 10.564(5)
_cell_measurement_reflns_used 2050
_cell_measurement_temperature 296(2)
_cell_measurement_theta_max 27.53
_cell_measurement_theta_min 2.81
_cell_volume 713.9(6)
_computing_cell_refinement 'Bruker SAINT'
_computing_data_collection 'Bruker APEX2'
_computing_data_reduction 'Bruker SAINT'
_computing_molecular_graphics 'Bruker SHELXTL'
_computing_publication_material 'Bruker SHELXTL'
_computing_structure_refinement 'SHELXL-97 (Sheldrick, 2008)'
_computing_structure_solution 'SHELXS-97 (Sheldrick, 2008)'
_diffrn_ambient_temperature 296(2)
_diffrn_measured_fraction_theta_full 0.985
_diffrn_measured_fraction_theta_max 0.985
_diffrn_measurement_device_type 'Bruker APEX-II CCD'
_diffrn_measurement_method '\f and \w scans'
_diffrn_radiation_monochromator graphite
_diffrn_radiation_source 'fine-focus sealed tube'
_diffrn_radiation_type MoK\a
_diffrn_radiation_wavelength 0.71073
_diffrn_reflns_av_R_equivalents 0.0207
_diffrn_reflns_av_sigmaI/netI 0.0353
_diffrn_reflns_limit_h_max 9
_diffrn_reflns_limit_h_min -8
_diffrn_reflns_limit_k_max 11
_diffrn_reflns_limit_k_min -6
_diffrn_reflns_limit_l_max 12
_diffrn_reflns_limit_l_min -12
_diffrn_reflns_number 3575
_diffrn_reflns_theta_full 25.10
_diffrn_reflns_theta_max 25.10
_diffrn_reflns_theta_min 2.00
_exptl_absorpt_coefficient_mu 0.176
_exptl_absorpt_correction_T_max 0.9569
_exptl_absorpt_correction_T_min 0.9383
_exptl_absorpt_correction_type none
_exptl_crystal_colour yellow
_exptl_crystal_density_diffrn 1.843
_exptl_crystal_density_method 'not measured'
_exptl_crystal_description block
_exptl_crystal_F_000 404
_exptl_crystal_size_max 0.37
_exptl_crystal_size_mid 0.31
_exptl_crystal_size_min 0.25
_refine_diff_density_max 0.198
_refine_diff_density_min -0.221
_refine_diff_density_rms 0.052
_refine_ls_extinction_coef 0.037(7)
_refine_ls_extinction_expression Fc^*^=kFc[1+0.001xFc^2^\l^3^/sin(2\q)]^-1/4^
_refine_ls_extinction_method SHELXL
_refine_ls_goodness_of_fit_ref 1.081
_refine_ls_hydrogen_treatment mixed
_refine_ls_matrix_type full
_refine_ls_number_parameters 277
_refine_ls_number_reflns 2513
_refine_ls_number_restraints 0
_refine_ls_restrained_S_all 1.081
_refine_ls_R_factor_all 0.0410
_refine_ls_R_factor_gt 0.0366
_refine_ls_shift/su_max 0.000
_refine_ls_shift/su_mean 0.000
_refine_ls_structure_factor_coef Fsqd
_refine_ls_weighting_details 'calc w=1/[\s^2^(Fo^2^)+(0.1000P)^2^+0.0283P] where P=(Fo^2^+2Fc^2^)/3'
_refine_ls_weighting_scheme calc
_refine_ls_wR_factor_gt 0.1266
_refine_ls_wR_factor_ref 0.1382
_reflns_number_gt 2221
_reflns_number_total 2513
_reflns_threshold_expression >2sigma(I)
_cod_data_source_file c5ra00175g2.cif
_cod_data_source_block xb8035_0m
_cod_depositor_comments
;
The following automatic conversions were performed:

'_symmetry_cell_setting' value 'Triclinic' changed to 'triclinic'
according to
/usr/data/users/saulius/crontab/automatic-downloads/rss-feeds/RSC/lib/dictionaries/cif_core.dic
dictionary named 'cif_core.dic' version 2.4.2 from 2011-04-26.

Automatic conversion script
Id: cif_fix_values 3008 2015-01-20 13:52:24Z robertas 
;
_cod_original_sg_symbol_H-M P-1
_cod_database_code 7219607

loop_
_symmetry_equiv_pos_as_xyz
'x, y, z'
'-x, -y, -z'

loop_
_atom_site_label
_atom_site_type_symbol
_atom_site_fract_x
_atom_site_fract_y
_atom_site_fract_z
_atom_site_U_iso_or_equiv
_atom_site_adp_type
_atom_site_occupancy
_atom_site_symmetry_multiplicity
_atom_site_calc_flag
N1 N 0.7561(2) 1.00177(18) 0.51679(16) 0.0314(4) Uani 1 1 d
N2 N 0.6157(2) 1.20676(18) 0.45074(16) 0.0322(4) Uani 1 1 d
N3 N 0.8665(2) 1.1606(2) 0.26197(17) 0.0400(4) Uani 1 1 d
N4 N 0.7017(2) 0.98747(19) 0.08741(16) 0.0336(4) Uani 1 1 d
N5 N 0.4799(2) 0.71787(19) -0.00331(16) 0.0378(4) Uani 1 1 d
N6 N 0.2242(2) 0.5479(2) -0.00629(19) 0.0464(5) Uani 1 1 d
N7 N 0.0261(2) 0.74049(17) 0.17726(15) 0.0306(4) Uani 1 1 d
N8 N 0.1530(2) 0.54537(18) 0.27782(17) 0.0341(4) Uani 1 1 d
N9 N 0.2799(3) 0.4098(2) 0.5764(2) 0.0444(5) Uani 1 1 d
N10 N 0.2344(3) 0.1721(2) 0.15508(19) 0.0373(4) Uani 1 1 d
O1 O 0.7339(2) 1.01468(17) 0.62892(13) 0.0457(4) Uani 1 1 d
O2 O 0.8210(2) 0.90061(16) 0.47573(15) 0.0431(4) Uani 1 1 d
O3 O 0.5758(2) 1.23158(18) 0.55628(15) 0.0462(4) Uani 1 1 d
O4 O 0.5669(2) 1.27917(16) 0.35617(16) 0.0459(4) Uani 1 1 d
O5 O 0.84563(19) 1.10926(17) 0.13184(14) 0.0422(4) Uani 1 1 d
O6 O 0.49445(19) 0.86415(16) 0.19365(13) 0.0412(4) Uani 1 1 d
O7 O 0.3580(2) 0.59014(18) -0.06951(15) 0.0485(4) Uani 1 1 d
O8 O -0.0881(2) 0.74055(19) 0.24032(16) 0.0467(4) Uani 1 1 d
O9 O 0.0457(2) 0.83166(17) 0.09742(14) 0.0413(4) Uani 1 1 d
O10 O 0.0578(2) 0.53693(19) 0.35731(17) 0.0489(4) Uani 1 1 d
O11 O 0.2705(2) 0.46570(17) 0.28154(16) 0.0487(4) Uani 1 1 d
C1 C 0.7090(2) 1.1003(2) 0.42790(18) 0.0288(4) Uani 1 1 d
C2 C 0.7395(2) 1.0754(2) 0.29844(18) 0.0290(4) Uani 1 1 d
C3 C 0.6394(2) 0.9681(2) 0.18829(18) 0.0287(4) Uani 1 1 d
C4 C 0.4200(2) 0.7502(2) 0.09711(18) 0.0299(4) Uani 1 1 d
C5 C 0.2590(2) 0.6459(2) 0.09655(18) 0.0298(4) Uani 1 1 d
C6 C 0.1423(2) 0.6421(2) 0.18676(18) 0.0283(4) Uani 1 1 d
H9A H 0.210(5) 0.415(4) 0.492(4) 0.072(9) Uiso 1 1 d
H9B H 0.352(6) 0.506(6) 0.596(4) 0.114(14) Uiso 1 1 d
H9C H 0.198(5) 0.390(4) 0.627(3) 0.077(10) Uiso 1 1 d
H9D H 0.339(6) 0.328(6) 0.567(4) 0.129(16) Uiso 1 1 d
H10D H 0.206(5) 0.091(5) 0.210(4) 0.107(12) Uiso 1 1 d
H10C H 0.333(5) 0.172(4) 0.126(3) 0.093(12) Uiso 1 1 d
H10B H 0.245(6) 0.275(6) 0.190(4) 0.117(14) Uiso 1 1 d
H10A H 0.143(9) 0.176(7) 0.099(6) 0.17(2) Uiso 1 1 d

loop_
_atom_site_aniso_label
_atom_site_aniso_U_11
_atom_site_aniso_U_22
_atom_site_aniso_U_33
_atom_site_aniso_U_23
_atom_site_aniso_U_13
_atom_site_aniso_U_12
N1 0.0302(8) 0.0289(9) 0.0320(9) 0.0046(6) 0.0065(7) 0.0003(7)
N2 0.0270(8) 0.0291(8) 0.0352(9) -0.0035(7) 0.0029(7) 0.0029(6)
N3 0.0376(9) 0.0427(10) 0.0370(9) 0.0048(8) 0.0124(8) -0.0024(8)
N4 0.0307(8) 0.0396(9) 0.0309(9) 0.0043(7) 0.0120(7) 0.0033(7)
N5 0.0351(9) 0.0407(10) 0.0349(9) -0.0054(7) 0.0129(7) 0.0003(7)
N6 0.0409(10) 0.0474(11) 0.0460(11) -0.0142(8) 0.0185(8) -0.0044(8)
N7 0.0325(8) 0.0338(9) 0.0264(8) 0.0055(7) 0.0086(7) 0.0073(7)
N8 0.0342(8) 0.0269(9) 0.0394(9) 0.0051(7) 0.0074(7) 0.0044(7)
N9 0.0536(12) 0.0350(10) 0.0514(12) 0.0114(9) 0.0226(10) 0.0119(9)
N10 0.0335(9) 0.0428(11) 0.0357(10) 0.0029(8) 0.0115(8) 0.0056(8)
O1 0.0624(10) 0.0468(9) 0.0275(8) 0.0080(6) 0.0142(7) 0.0062(8)
O2 0.0441(8) 0.0329(8) 0.0547(10) 0.0080(7) 0.0137(7) 0.0125(6)
O3 0.0444(9) 0.0511(10) 0.0415(9) -0.0134(7) 0.0130(7) 0.0119(7)
O4 0.0475(9) 0.0351(8) 0.0516(9) 0.0085(7) 0.0016(7) 0.0138(7)
O5 0.0385(8) 0.0512(9) 0.0366(8) 0.0093(7) 0.0169(6) -0.0032(7)
O6 0.0420(8) 0.0433(9) 0.0336(8) -0.0093(6) 0.0203(6) -0.0119(7)
O7 0.0453(9) 0.0504(9) 0.0457(9) -0.0190(7) 0.0220(7) -0.0041(7)
O8 0.0505(9) 0.0552(10) 0.0518(9) 0.0209(8) 0.0318(8) 0.0243(8)
O9 0.0500(9) 0.0468(9) 0.0367(8) 0.0205(7) 0.0175(7) 0.0198(7)
O10 0.0531(9) 0.0525(10) 0.0562(10) 0.0294(8) 0.0303(8) 0.0181(8)
O11 0.0556(9) 0.0367(8) 0.0595(10) 0.0108(7) 0.0152(8) 0.0222(7)
C1 0.0294(9) 0.0275(9) 0.0283(9) 0.0019(7) 0.0076(7) 0.0040(7)
C2 0.0274(9) 0.0290(10) 0.0310(10) 0.0074(7) 0.0084(7) 0.0044(7)
C3 0.0255(9) 0.0310(10) 0.0317(10) 0.0040(8) 0.0121(8) 0.0049(7)
C4 0.0291(9) 0.0310(10) 0.0286(9) 0.0006(7) 0.0082(8) 0.0045(8)
C5 0.0283(9) 0.0287(10) 0.0304(10) -0.0005(7) 0.0063(8) 0.0044(8)
C6 0.0275(9) 0.0268(9) 0.0286(9) 0.0007(7) 0.0069(7) 0.0026(7)

loop_
_atom_type_symbol
_atom_type_description
_atom_type_scat_dispersion_real
_atom_type_scat_dispersion_imag
_atom_type_scat_source
C C 0.0033 0.0016 'International Tables Vol C Tables 4.2.6.8 and 6.1.1.4'
H H 0.0000 0.0000 'International Tables Vol C Tables 4.2.6.8 and 6.1.1.4'
N N 0.0061 0.0033 'International Tables Vol C Tables 4.2.6.8 and 6.1.1.4'
O O 0.0106 0.0060 'International Tables Vol C Tables 4.2.6.8 and 6.1.1.4'

loop_
_geom_angle_atom_site_label_1
_geom_angle_atom_site_label_2
_geom_angle_atom_site_label_3
_geom_angle
O1 N1 O2 122.50(16)
O1 N1 C1 122.11(17)
O2 N1 C1 115.40(16)
O3 N2 O4 120.74(16)
O3 N2 C1 123.14(16)
O4 N2 C1 116.10(16)
C2 N3 O5 105.77(16)
C3 N4 O5 103.68(15)
C4 N5 O7 104.01(15)
C5 N6 O7 106.09(17)
O8 N7 O9 121.74(16)
O8 N7 C6 123.71(16)
O9 N7 C6 114.55(15)
O10 N8 O11 120.09(16)
O10 N8 C6 122.98(16)
O11 N8 C6 116.89(17)
H9A N9 H9B 100(3)
H9A N9 H9C 106(3)
H9B N9 H9C 115(3)
H9A N9 H9D 105(3)
H9B N9 H9D 118(4)
H9C N9 H9D 111(3)
H10D N10 H10C 115(3)
H10D N10 H10B 119(3)
H10C N10 H10B 105(3)
H10D N10 H10A 110(5)
H10C N10 H10A 115(4)
H10B N10 H10A 90(4)
N3 O5 N4 111.51(13)
C4 O6 C3 121.33(15)
N6 O7 N5 111.37(15)
N2 C1 N1 123.02(17)
N2 C1 C2 118.48(16)
N1 C1 C2 117.98(17)
N3 C2 C3 107.59(17)
N3 C2 C1 122.35(17)
C3 C2 C1 129.95(16)
N4 C3 O6 126.32(17)
N4 C3 C2 111.45(16)
O6 C3 C2 122.20(16)
N5 C4 O6 126.99(17)
N5 C4 C5 111.07(17)
O6 C4 C5 121.93(16)
N6 C5 C4 107.45(17)
N6 C5 C6 122.59(17)
C4 C5 C6 129.93(17)
N8 C6 N7 122.50(17)
N8 C6 C5 119.87(17)
N7 C6 C5 117.61(16)

loop_
_geom_bond_atom_site_label_1
_geom_bond_atom_site_label_2
_geom_bond_distance
N1 O1 1.237(2)
N1 O2 1.237(2)
N1 C1 1.392(3)
N2 O3 1.242(2)
N2 O4 1.267(2)
N2 C1 1.361(3)
N3 C2 1.297(2)
N3 O5 1.380(2)
N4 C3 1.283(2)
N4 O5 1.392(2)
N5 C4 1.291(2)
N5 O7 1.387(2)
N6 C5 1.302(3)
N6 O7 1.376(2)
N7 O8 1.226(2)
N7 O9 1.257(2)
N7 C6 1.381(3)
N8 O10 1.240(2)
N8 O11 1.263(2)
N8 C6 1.365(3)
N9 H9A 0.93(4)
N9 H9B 0.94(5)
N9 H9C 0.92(4)
N9 H9D 0.96(5)
N10 H10D 1.01(4)
N10 H10C 0.88(4)
N10 H10B 0.98(5)
N10 H10A 0.81(6)
O6 C4 1.347(2)
O6 C3 1.353(2)
C1 C2 1.451(3)
C2 C3 1.430(3)
C4 C5 1.427(3)
C5 C6 1.459(3)

loop_
_geom_torsion_atom_site_label_1
_geom_torsion_atom_site_label_2
_geom_torsion_atom_site_label_3
_geom_torsion_atom_site_label_4
_geom_torsion
C2 N3 O5 N4 -0.5(2)
C3 N4 O5 N3 0.19(19)
C5 N6 O7 N5 0.3(2)
C4 N5 O7 N6 0.3(2)
O3 N2 C1 N1 5.1(3)
O4 N2 C1 N1 -173.45(16)
O3 N2 C1 C2 176.66(16)
O4 N2 C1 C2 -1.9(2)
O1 N1 C1 N2 -8.1(3)
O2 N1 C1 N2 171.70(17)
O1 N1 C1 C2 -179.72(16)
O2 N1 C1 C2 0.1(2)
O5 N3 C2 C3 0.6(2)
O5 N3 C2 C1 -175.90(16)
N2 C1 C2 N3 78.6(2)
N1 C1 C2 N3 -109.4(2)
N2 C1 C2 C3 -97.0(2)
N1 C1 C2 C3 75.0(2)
O5 N4 C3 O6 178.17(17)
O5 N4 C3 C2 0.19(19)
C4 O6 C3 N4 12.9(3)
C4 O6 C3 C2 -169.34(17)
N3 C2 C3 N4 -0.5(2)
C1 C2 C3 N4 175.62(18)
N3 C2 C3 O6 -178.61(17)
C1 C2 C3 O6 -2.5(3)
O7 N5 C4 O6 178.53(18)
O7 N5 C4 C5 -0.7(2)
C3 O6 C4 N5 5.6(3)
C3 O6 C4 C5 -175.27(17)
O7 N6 C5 C4 -0.7(2)
O7 N6 C5 C6 177.70(17)
N5 C4 C5 N6 0.9(2)
O6 C4 C5 N6 -178.35(18)
N5 C4 C5 C6 -177.32(19)
O6 C4 C5 C6 3.4(3)
O10 N8 C6 N7 1.1(3)
O11 N8 C6 N7 -176.62(16)
O10 N8 C6 C5 179.89(17)
O11 N8 C6 C5 2.2(3)
O8 N7 C6 N8 -7.0(3)
O9 N7 C6 N8 173.23(16)
O8 N7 C6 C5 174.22(17)
O9 N7 C6 C5 -5.6(2)
N6 C5 C6 N8 77.8(3)
C4 C5 C6 N8 -104.2(2)
N6 C5 C6 N7 -103.4(2)
C4 C5 C6 N7 74.6(3)
